data_4003957
loop_
_publ_author_name
'Hu, Yilei'
'Jiang, Xingxing'
'Wu, Chao'
'Huang, Zhipeng'
'Lin, Zheshuai'
'Humphrey, Mark G.'
'Zhang, Chi'

_publ_section_title
;
 A2MoO2F3(IO2F2) (A = Rb, Cs): Strong Nonlinear Optical Responses and
 Enlarged Band Gaps through Fluorine Incorporation
;
_journal_name_full 'Chemistry of Materials'
_journal_paper_doi 10.1021/acs.chemmater.1c01434
_journal_year 2021
_chemical_formula_sum 'Cs2 F5 I Mo O4'
_chemical_formula_weight 647.66
_space_group_crystal_system orthorhombic
_space_group_IT_number 36
_space_group_name_Hall 'C 2c -2'
_space_group_name_H-M_alt 'C m c 21'
_atom_sites_solution_hydrogens none
_audit_creation_method SHELXL-2017/1
_cell_angle_alpha 90
_cell_angle_beta 90
_cell_angle_gamma 90
_cell_formula_units_Z 4
_cell_length_a 12.2153(6)
_cell_length_b 10.4656(4)
_cell_length_c 7.8560(4)
_cell_measurement_reflns_used 2640
_cell_measurement_temperature 290(2)
_cell_measurement_theta_max 27.0818
_cell_measurement_theta_min 3.3357
_cell_volume 1004.31(8)
_computing_structure_refinement 'SHELXL-2017/1 (Sheldrick, 2017)'
_diffrn_ambient_temperature 290(2)
_diffrn_measured_fraction_theta_full 0.998
_diffrn_measured_fraction_theta_max 0.998
_diffrn_measurement_device_type 'CCD area detector'
_diffrn_measurement_method 'phi and omega scans'
_diffrn_radiation_type MoK\a
_diffrn_radiation_wavelength 0.71073
_diffrn_reflns_av_R_equivalents 0.0257
_diffrn_reflns_av_unetI/netI 0.0323
_diffrn_reflns_Laue_measured_fraction_full 0.998
_diffrn_reflns_Laue_measured_fraction_max 0.998
_diffrn_reflns_limit_h_max 15
_diffrn_reflns_limit_h_min -15
_diffrn_reflns_limit_k_max 13
_diffrn_reflns_limit_k_min -13
_diffrn_reflns_limit_l_max 10
_diffrn_reflns_limit_l_min -7
_diffrn_reflns_number 3023
_diffrn_reflns_point_group_measured_fraction_full 0.998
_diffrn_reflns_point_group_measured_fraction_max 0.998
_diffrn_reflns_theta_full 25.242
_diffrn_reflns_theta_max 27.091
_diffrn_reflns_theta_min 2.563
_diffrn_source 'sealed tube'
_exptl_absorpt_coefficient_mu 11.581
_exptl_crystal_colour colorless
_exptl_crystal_density_diffrn 4.283
_exptl_crystal_description rob-like
_exptl_crystal_F_000 1128
_refine_diff_density_max 1.529
_refine_diff_density_min -1.580
_refine_diff_density_rms 0.289
_refine_ls_abs_structure_details
;
 Refined as an inversion twin.
;
_refine_ls_abs_structure_Flack 0.06(7)
_refine_ls_extinction_coef 0.0034(5)
_refine_ls_extinction_expression Fc^*^=kFc[1+0.001xFc^2^\l^3^/sin(2\q)]^-1/4^
_refine_ls_extinction_method 'SHELXL-2017/1 (Sheldrick 2017)'
_refine_ls_goodness_of_fit_ref 0.807
_refine_ls_hydrogen_treatment none
_refine_ls_matrix_type full
_refine_ls_number_parameters 69
_refine_ls_number_reflns 1050
_refine_ls_number_restraints 1
_refine_ls_restrained_S_all 0.807
_refine_ls_R_factor_all 0.0265
_refine_ls_R_factor_gt 0.0254
_refine_ls_shift/su_max 0.000
_refine_ls_shift/su_mean 0.000
_refine_ls_structure_factor_coef Fsqd
_refine_ls_weighting_details 'w=1/[\s^2^(Fo^2^)+(0.1000P)^2^] where P=(Fo^2^+2Fc^2^)/3'
_refine_ls_weighting_scheme calc
_refine_ls_wR_factor_gt 0.0720
_refine_ls_wR_factor_ref 0.0907
_reflns_Friedel_coverage 0.856
_reflns_Friedel_fraction_full 0.998
_reflns_Friedel_fraction_max 0.998
_reflns_number_gt 1035
_reflns_number_total 1050
_reflns_threshold_expression 'I > 2\s(I)'
_cod_data_source_file cm1c01434_si_003.cif
_cod_data_source_block 2
_cod_database_code 4003957
_shelx_shelxl_version_number 2017/1
_shelx_space_group_comment
;
The symmetry employed for this shelxl refinement is uniquely defined
by the following loop, which should always be used as a source of
symmetry information in preference to the above space-group names.
They are only intended as comments.
;

loop_
_space_group_symop_operation_xyz
'x, y, z'
'-x, -y, z+1/2'
'-x, y, z'
'x, -y, z+1/2'
'x+1/2, y+1/2, z'
'-x+1/2, -y+1/2, z+1/2'
'-x+1/2, y+1/2, z'
'x+1/2, -y+1/2, z+1/2'

loop_
_atom_site_label
_atom_site_type_symbol
_atom_site_fract_x
_atom_site_fract_y
_atom_site_fract_z
_atom_site_U_iso_or_equiv
_atom_site_adp_type
_atom_site_occupancy
_atom_site_site_symmetry_order
_atom_site_calc_flag
_atom_site_refinement_flags_posn
_atom_site_refinement_flags_adp
_atom_site_refinement_flags_occupancy
_atom_site_disorder_assembly
_atom_site_disorder_group
I3 I 0.500000 -0.03108(8) 0.65856(13) 0.0183(3) Uani 1 2 d S T P . .
Mo1 Mo 0.500000 -0.32656(12) 0.36590(19) 0.0211(4) Uani 1 2 d S T P . .
F1 F 0.3373(6) -0.0353(9) 0.6602(17) 0.050(2) Uani 1 1 d . . . . .
F2 F 0.3958(7) -0.2438(8) 0.2116(10) 0.0326(18) Uani 1 1 d . . . . .
O3 O 0.3863(8) -0.3519(9) 0.5113(13) 0.029(2) Uani 1 1 d . . . . .
O4 O 0.500000 -0.1481(14) 0.821(2) 0.037(4) Uani 1 2 d S T P . .
O5 O 0.500000 -0.1203(13) 0.4664(18) 0.038(4) Uani 1 2 d S T P . .
F6 F 0.500000 -0.4676(12) 0.267(2) 0.055(4) Uani 1 2 d S T P . .
Cs1 Cs 0.19116(6) -0.15423(7) 0.38554(12) 0.0300(3) Uani 1 1 d . . . . .

loop_
_atom_site_aniso_label
_atom_site_aniso_U_11
_atom_site_aniso_U_22
_atom_site_aniso_U_33
_atom_site_aniso_U_23
_atom_site_aniso_U_13
_atom_site_aniso_U_12
I3 0.0209(5) 0.0175(5) 0.0165(5) -0.0038(3) 0.000 0.000
Mo1 0.0258(7) 0.0181(6) 0.0193(8) -0.0015(6) 0.000 0.000
F1 0.025(3) 0.053(5) 0.071(7) -0.019(5) -0.016(5) 0.001(4)
F2 0.028(3) 0.044(5) 0.025(4) 0.003(3) -0.008(3) -0.002(3)
O3 0.025(4) 0.039(5) 0.024(5) 0.010(3) 0.005(4) -0.007(4)
O4 0.046(9) 0.032(8) 0.033(8) 0.004(6) 0.000 0.000
O5 0.080(11) 0.014(5) 0.021(7) -0.007(5) 0.000 0.000
F6 0.054(8) 0.041(8) 0.070(12) -0.016(7) 0.000 0.000
Cs1 0.0249(4) 0.0388(5) 0.0261(5) 0.0026(3) -0.0024(4) -0.0020(3)

loop_
_atom_type_symbol
_atom_type_description
_atom_type_scat_dispersion_real
_atom_type_scat_dispersion_imag
_atom_type_scat_source
Cs Cs -0.3680 2.1192 'International Tables Vol C Tables 4.2.6.8 and 6.1.1.4'
I I -0.4742 1.8119 'International Tables Vol C Tables 4.2.6.8 and 6.1.1.4'
Mo Mo -1.6832 0.6857 'International Tables Vol C Tables 4.2.6.8 and 6.1.1.4'
O O 0.0106 0.0060 'International Tables Vol C Tables 4.2.6.8 and 6.1.1.4'
F F 0.0171 0.0103 'International Tables Vol C Tables 4.2.6.8 and 6.1.1.4'

loop_
_geom_angle_atom_site_label_1
_geom_angle_atom_site_label_2
_geom_angle_atom_site_label_3
_geom_angle
_geom_angle_site_symmetry_1
_geom_angle_site_symmetry_3
_geom_angle_publ_flag
O4 I3 O5 104.5(6) . . ?
O4 I3 F1 88.9(3) . 3_655 ?
O5 I3 F1 89.6(3) . 3_655 ?
O4 I3 F1 88.9(4) . . ?
O5 I3 F1 89.6(3) . . ?
F1 I3 F1 177.4(6) 3_655 . ?
O4 I3 Cs1 36.1(2) . 6_545 ?
O5 I3 Cs1 87.2(4) . 6_545 ?
F1 I3 Cs1 120.7(3) 3_655 6_545 ?
F1 I3 Cs1 56.8(3) . 6_545 ?
O4 I3 Cs1 36.1(2) . 8_545 ?
O5 I3 Cs1 87.2(4) . 8_545 ?
F1 I3 Cs1 56.8(3) 3_655 8_545 ?
F1 I3 Cs1 120.7(3) . 8_545 ?
Cs1 I3 Cs1 63.89(2) 6_545 8_545 ?
F6 Mo1 O3 99.4(5) . . ?
F6 Mo1 O3 99.4(5) . 3_655 ?
O3 Mo1 O3 99.6(6) . 3_655 ?
F6 Mo1 F2 95.9(5) . 3_655 ?
O3 Mo1 F2 161.7(4) . 3_655 ?
O3 Mo1 F2 87.6(4) 3_655 3_655 ?
F6 Mo1 F2 95.9(5) . . ?
O3 Mo1 F2 87.5(4) . . ?
O3 Mo1 F2 161.7(4) 3_655 . ?
F2 Mo1 F2 81.0(5) 3_655 . ?
F6 Mo1 O5 172.3(8) . . ?
O3 Mo1 O5 85.5(4) . . ?
O3 Mo1 O5 85.5(4) 3_655 . ?
F2 Mo1 O5 78.3(4) 3_655 . ?
F2 Mo1 O5 78.3(4) . . ?
F6 Mo1 Cs1 44.5(4) . 7_545 ?
O3 Mo1 Cs1 55.0(3) . 7_545 ?
O3 Mo1 Cs1 106.6(3) 3_655 7_545 ?
F2 Mo1 Cs1 138.9(3) 3_655 7_545 ?
F2 Mo1 Cs1 91.3(2) . 7_545 ?
O5 Mo1 Cs1 139.73(18) . 7_545 ?
F6 Mo1 Cs1 44.5(4) . 5_545 ?
O3 Mo1 Cs1 106.6(3) . 5_545 ?
O3 Mo1 Cs1 55.0(3) 3_655 5_545 ?
F2 Mo1 Cs1 91.3(2) 3_655 5_545 ?
F2 Mo1 Cs1 138.9(3) . 5_545 ?
O5 Mo1 Cs1 139.73(18) . 5_545 ?
Cs1 Mo1 Cs1 68.45(3) 7_545 5_545 ?
F6 Mo1 Cs1 113.48(11) . 3_655 ?
O3 Mo1 Cs1 136.8(3) . 3_655 ?
O3 Mo1 Cs1 49.5(3) 3_655 3_655 ?
F2 Mo1 Cs1 41.1(3) 3_655 3_655 ?
F2 Mo1 Cs1 114.7(2) . 3_655 ?
O5 Mo1 Cs1 65.33(5) . 3_655 ?
Cs1 Mo1 Cs1 149.51(3) 7_545 3_655 ?
Cs1 Mo1 Cs1 81.231(8) 5_545 3_655 ?
F6 Mo1 Cs1 113.48(11) . . ?
O3 Mo1 Cs1 49.5(3) . . ?
O3 Mo1 Cs1 136.8(3) 3_655 . ?
F2 Mo1 Cs1 114.7(2) 3_655 . ?
F2 Mo1 Cs1 41.1(3) . . ?
O5 Mo1 Cs1 65.33(5) . . ?
Cs1 Mo1 Cs1 81.231(8) 7_545 . ?
Cs1 Mo1 Cs1 149.51(3) 5_545 . ?
Cs1 Mo1 Cs1 128.74(4) 3_655 . ?
F6 Mo1 Cs1 64.1(5) . 6_544 ?
O3 Mo1 Cs1 97.2(3) . 6_544 ?
O3 Mo1 Cs1 158.3(3) 3_655 6_544 ?
F2 Mo1 Cs1 80.5(3) 3_655 6_544 ?
F2 Mo1 Cs1 32.1(2) . 6_544 ?
O5 Mo1 Cs1 109.5(3) . 6_544 ?
Cs1 Mo1 Cs1 72.45(2) 7_545 6_544 ?
Cs1 Mo1 Cs1 106.85(4) 5_545 6_544 ?
Cs1 Mo1 Cs1 121.65(4) 3_655 6_544 ?
Cs1 Mo1 Cs1 64.970(18) . 6_544 ?
F6 Mo1 Cs1 64.1(5) . 8_544 ?
O3 Mo1 Cs1 158.3(3) . 8_544 ?
O3 Mo1 Cs1 97.2(3) 3_655 8_544 ?
F2 Mo1 Cs1 32.1(2) 3_655 8_544 ?
F2 Mo1 Cs1 80.5(3) . 8_544 ?
O5 Mo1 Cs1 109.5(3) . 8_544 ?
Cs1 Mo1 Cs1 106.85(4) 7_545 8_544 ?
Cs1 Mo1 Cs1 72.45(2) 5_545 8_544 ?
Cs1 Mo1 Cs1 64.970(18) 3_655 8_544 ?
Cs1 Mo1 Cs1 121.65(4) . 8_544 ?
Cs1 Mo1 Cs1 63.42(3) 6_544 8_544 ?
I3 F1 Cs1 125.9(5) . . ?
I3 F1 Cs1 123.2(4) . 4 ?
Cs1 F1 Cs1 108.4(2) . 4 ?
I3 F1 Cs1 96.7(3) . 6_545 ?
Cs1 F1 Cs1 85.7(2) . 6_545 ?
Cs1 F1 Cs1 103.1(3) 4 6_545 ?
Mo1 F2 Cs1 127.3(4) . 6_544 ?
Mo1 F2 Cs1 113.4(3) . . ?
Cs1 F2 Cs1 101.9(2) 6_544 . ?
Mo1 O3 Cs1 146.0(5) . 6_545 ?
Mo1 O3 Cs1 105.7(4) . . ?
Cs1 O3 Cs1 92.9(3) 6_545 . ?
Mo1 O3 Cs1 99.4(4) . 7_545 ?
Cs1 O3 Cs1 102.0(2) 6_545 7_545 ?
Cs1 O3 Cs1 106.9(3) . 7_545 ?
I3 O4 Cs1 124.6(4) . 6_545 ?
I3 O4 Cs1 124.6(4) . 8_545 ?
Cs1 O4 Cs1 95.3(4) 6_545 8_545 ?
I3 O5 Mo1 141.8(8) . . ?
Mo1 F6 Cs1 114.0(5) . 7_545 ?
Mo1 F6 Cs1 114.0(5) . 5_545 ?
Cs1 F6 Cs1 94.3(4) 7_545 5_545 ?
F2 Cs1 F2 125.35(17) 6_545 . ?
F2 Cs1 F1 75.4(3) 6_545 . ?
F2 Cs1 F1 87.8(2) . . ?
F2 Cs1 O3 135.9(2) 6_545 6_544 ?
F2 Cs1 O3 80.1(2) . 6_544 ?
F1 Cs1 O3 147.1(3) . 6_544 ?
F2 Cs1 O4 68.8(3) 6_545 6_544 ?
F2 Cs1 O4 109.8(3) . 6_544 ?
F1 Cs1 O4 144.0(4) . 6_544 ?
O3 Cs1 O4 68.6(3) 6_544 6_544 ?
F2 Cs1 F6 102.2(3) 6_545 5_455 ?
F2 Cs1 F6 132.0(3) . 5_455 ?
F1 Cs1 F6 112.6(3) . 5_455 ?
O3 Cs1 F6 58.9(3) 6_544 5_455 ?
O4 Cs1 F6 79.2(3) 6_544 5_455 ?
F2 Cs1 F1 154.0(3) 6_545 4_554 ?
F2 Cs1 F1 58.5(2) . 4_554 ?
F1 Cs1 F1 79.21(14) . 4_554 ?
O3 Cs1 F1 68.4(3) 6_544 4_554 ?
O4 Cs1 F1 136.8(4) 6_544 4_554 ?
F6 Cs1 F1 82.4(3) 5_455 4_554 ?
F2 Cs1 O3 77.0(2) 6_545 . ?
F2 Cs1 O3 48.7(2) . . ?
F1 Cs1 O3 67.9(2) . . ?
O3 Cs1 O3 121.2(2) 6_544 . ?
O4 Cs1 O3 99.8(3) 6_544 . ?
F6 Cs1 O3 178.9(3) 5_455 . ?
F1 Cs1 O3 98.7(2) 4_554 . ?
F2 Cs1 O3 89.1(2) 6_545 7 ?
F2 Cs1 O3 130.3(2) . 7 ?
F1 Cs1 O3 65.5(2) . 7 ?
O3 Cs1 O3 99.8(2) 6_544 7 ?
O4 Cs1 O3 116.3(2) 6_544 7 ?
F6 Cs1 O3 47.1(3) 5_455 7 ?
F1 Cs1 O3 75.1(2) 4_554 7 ?
O3 Cs1 O3 133.3(3) . 7 ?
F2 Cs1 F1 93.6(2) 6_545 6_544 ?
F2 Cs1 F1 65.7(2) . 6_544 ?
F1 Cs1 F1 138.16(17) . 6_544 ?
O3 Cs1 F1 62.4(2) 6_544 6_544 ?
O4 Cs1 F1 44.2(2) 6_544 6_544 ?
F6 Cs1 F1 109.2(3) 5_455 6_544 ?
F1 Cs1 F1 109.3(3) 4_554 6_544 ?
O3 Cs1 F1 70.3(2) . 6_544 ?
O3 Cs1 F1 156.0(2) 7 6_544 ?
F2 Cs1 Mo1 97.34(16) 6_545 5_455 ?
F2 Cs1 Mo1 135.23(16) . 5_455 ?
F1 Cs1 Mo1 91.05(16) . 5_455 ?
O3 Cs1 Mo1 77.00(18) 6_544 5_455 ?
O4 Cs1 Mo1 96.9(2) 6_544 5_455 ?
F6 Cs1 Mo1 21.5(2) 5_455 5_455 ?
F1 Cs1 Mo1 77.38(16) 4_554 5_455 ?
O3 Cs1 Mo1 158.94(18) . 5_455 ?
O3 Cs1 Mo1 25.60(16) 7 5_455 ?
F1 Cs1 Mo1 130.67(15) 6_544 5_455 ?
F2 Cs1 Mo1 101.49(16) 6_545 . ?
F2 Cs1 Mo1 25.45(15) . . ?
F1 Cs1 Mo1 71.08(16) . . ?
O3 Cs1 Mo1 104.48(18) 6_544 . ?
O4 Cs1 Mo1 112.22(19) 6_544 . ?
F6 Cs1 Mo1 156.2(3) 5_455 . ?
F1 Cs1 Mo1 75.16(15) 4_554 . ?
O3 Cs1 Mo1 24.72(16) . . ?
O3 Cs1 Mo1 130.82(16) 7 . ?
F1 Cs1 Mo1 71.95(12) 6_544 . ?
Mo1 Cs1 Mo1 149.51(3) 5_455 . ?

loop_
_geom_bond_atom_site_label_1
_geom_bond_atom_site_label_2
_geom_bond_distance
_geom_bond_site_symmetry_2
_geom_bond_publ_flag
I3 O4 1.771(14) . ?
I3 O5 1.775(14) . ?
I3 F1 1.987(8) 3_655 ?
I3 F1 1.987(8) . ?
I3 Cs1 4.4135(11) 6_545 ?
I3 Cs1 4.4135(11) 8_545 ?
Mo1 F6 1.669(13) . ?
Mo1 O3 1.818(9) . ?
Mo1 O3 1.818(9) 3_655 ?
Mo1 F2 1.960(8) 3_655 ?
Mo1 F2 1.960(8) . ?
Mo1 O5 2.298(13) . ?
Mo1 Cs1 4.1517(13) 7_545 ?
Mo1 Cs1 4.1517(13) 5_545 ?
Mo1 Cs1 4.1843(9) 3_655 ?
Mo1 Cs1 4.1843(9) . ?
Mo1 Cs1 4.4423(16) 6_544 ?
Mo1 Cs1 4.4423(16) 8_544 ?
F1 Cs1 3.065(10) . ?
F1 Cs1 3.203(10) 4 ?
F1 Cs1 3.717(11) 6_545 ?
F2 Cs1 2.971(8) 6_544 ?
F2 Cs1 2.999(9) . ?
O3 Cs1 3.089(10) 6_545 ?
O3 Cs1 3.307(10) . ?
O3 Cs1 3.447(10) 7_545 ?
O4 Cs1 3.160(9) 6_545 ?
O4 Cs1 3.160(9) 8_545 ?
F6 Cs1 3.184(10) 7_545 ?
F6 Cs1 3.184(10) 5_545 ?

loop_
_geom_torsion_atom_site_label_1
_geom_torsion_atom_site_label_2
_geom_torsion_atom_site_label_3
_geom_torsion_atom_site_label_4
_geom_torsion
_geom_torsion_site_symmetry_1
_geom_torsion_site_symmetry_2
_geom_torsion_site_symmetry_3
_geom_torsion_site_symmetry_4
_geom_torsion_publ_flag
F6 Mo1 O3 Cs1 126.3(8) . . . 6_545 ?
O3 Mo1 O3 Cs1 25.0(11) 3_655 . . 6_545 ?
F2 Mo1 O3 Cs1 -87.1(15) 3_655 . . 6_545 ?
F2 Mo1 O3 Cs1 -138.1(8) . . . 6_545 ?
O5 Mo1 O3 Cs1 -59.7(8) . . . 6_545 ?
Cs1 Mo1 O3 Cs1 128.5(9) 7_545 . . 6_545 ?
Cs1 Mo1 O3 Cs1 81.1(8) 5_545 . . 6_545 ?
Cs1 Mo1 O3 Cs1 -13.7(11) 3_655 . . 6_545 ?
Cs1 Mo1 O3 Cs1 -120.8(9) . . . 6_545 ?
Cs1 Mo1 O3 Cs1 -168.8(7) 6_544 . . 6_545 ?
Cs1 Mo1 O3 Cs1 165.3(2) 8_544 . . 6_545 ?
F6 Mo1 O3 Cs1 -112.9(6) . . . . ?
O3 Mo1 O3 Cs1 145.8(2) 3_655 . . . ?
F2 Mo1 O3 Cs1 33.7(15) 3_655 . . . ?
F2 Mo1 O3 Cs1 -17.3(4) . . . . ?
O5 Mo1 O3 Cs1 61.1(4) . . . . ?
Cs1 Mo1 O3 Cs1 -110.7(4) 7_545 . . . ?
Cs1 Mo1 O3 Cs1 -158.08(19) 5_545 . . . ?
Cs1 Mo1 O3 Cs1 107.1(4) 3_655 . . . ?
Cs1 Mo1 O3 Cs1 -48.0(3) 6_544 . . . ?
Cs1 Mo1 O3 Cs1 -73.9(9) 8_544 . . . ?
F6 Mo1 O3 Cs1 -2.2(5) . . . 7_545 ?
O3 Mo1 O3 Cs1 -103.6(4) 3_655 . . 7_545 ?
F2 Mo1 O3 Cs1 144.3(12) 3_655 . . 7_545 ?
F2 Mo1 O3 Cs1 93.3(3) . . . 7_545 ?
O5 Mo1 O3 Cs1 171.8(4) . . . 7_545 ?
Cs1 Mo1 O3 Cs1 -47.4(3) 5_545 . . 7_545 ?
Cs1 Mo1 O3 Cs1 -142.3(2) 3_655 . . 7_545 ?
Cs1 Mo1 O3 Cs1 110.7(4) . . . 7_545 ?
Cs1 Mo1 O3 Cs1 62.6(2) 6_544 . . 7_545 ?
Cs1 Mo1 O3 Cs1 36.8(9) 8_544 . . 7_545 ?
O5 I3 O4 Cs1 -63.8(6) . . . 6_545 ?
F1 I3 O4 Cs1 -153.2(7) 3_655 . . 6_545 ?
F1 I3 O4 Cs1 25.5(7) . . . 6_545 ?
Cs1 I3 O4 Cs1 -127.7(13) 8_545 . . 6_545 ?
O5 I3 O4 Cs1 63.8(6) . . . 8_545 ?
F1 I3 O4 Cs1 -25.5(7) 3_655 . . 8_545 ?
F1 I3 O4 Cs1 153.2(7) . . . 8_545 ?
Cs1 I3 O4 Cs1 127.7(13) 6_545 . . 8_545 ?
O4 I3 O5 Mo1 0.000(2) . . . . ?
F1 I3 O5 Mo1 88.7(3) 3_655 . . . ?
F1 I3 O5 Mo1 -88.7(3) . . . . ?
Cs1 I3 O5 Mo1 -31.986(18) 6_545 . . . ?
Cs1 I3 O5 Mo1 31.986(18) 8_545 . . . ?
O3 Mo1 F6 Cs1 2.6(6) . . . 7_545 ?
O3 Mo1 F6 Cs1 104.1(5) 3_655 . . 7_545 ?
F2 Mo1 F6 Cs1 -167.4(5) 3_655 . . 7_545 ?
F2 Mo1 F6 Cs1 -85.9(6) . . . 7_545 ?
Cs1 Mo1 F6 Cs1 106.8(10) 5_545 . . 7_545 ?
Cs1 Mo1 F6 Cs1 154.0(2) 3_655 . . 7_545 ?
Cs1 Mo1 F6 Cs1 -47.2(8) . . . 7_545 ?
Cs1 Mo1 F6 Cs1 -90.9(3) 6_544 . . 7_545 ?
Cs1 Mo1 F6 Cs1 -162.4(7) 8_544 . . 7_545 ?
O3 Mo1 F6 Cs1 -104.1(5) . . . 5_545 ?
O3 Mo1 F6 Cs1 -2.6(6) 3_655 . . 5_545 ?
F2 Mo1 F6 Cs1 85.9(6) 3_655 . . 5_545 ?
F2 Mo1 F6 Cs1 167.4(5) . . . 5_545 ?
Cs1 Mo1 F6 Cs1 -106.8(10) 7_545 . . 5_545 ?
Cs1 Mo1 F6 Cs1 47.2(8) 3_655 . . 5_545 ?
Cs1 Mo1 F6 Cs1 -154.0(2) . . . 5_545 ?
Cs1 Mo1 F6 Cs1 162.4(7) 6_544 . . 5_545 ?
Cs1 Mo1 F6 Cs1 90.9(3) 8_544 . . 5_545 ?
